data_7224332
loop_
_publ_author_name
'Suhonen, Aku'
'Kortelainen, Minna'
'Nauha, Elisa'
'Yliniemel\"a-Sipari, Sanna'
'Pihko, Petri M.'
'Nissinen, Maija'

_publ_section_title
;
 Conformational properties and folding analysis of a series of seven
 oligoamide foldamers
;
_journal_issue 11
_journal_name_full CrystEngComm
_journal_page_first 2005
_journal_paper_doi 10.1039/C5CE02458G
_journal_volume 18
_journal_year 2016
_chemical_formula_moiety 'C28 H23 N5 O4, 0.5(C4 H8 O2)'
_chemical_formula_sum 'C30 H27 N5 O5'
_chemical_formula_weight 537.57
_chemical_name_systematic
; 
 ? 
;
_space_group_IT_number 2
_symmetry_cell_setting triclinic
_symmetry_space_group_name_Hall '-P 1'
_symmetry_space_group_name_H-M 'P -1'
_atom_sites_solution_hydrogens geom
_atom_sites_solution_primary direct
_atom_sites_solution_secondary difmap
_audit_creation_method SHELXL-97
_audit_update_record
;
2015-11-12 deposited with the CCDC.
2016-02-12 downloaded from the CCDC.
;
_cell_angle_alpha 114.6880(10)
_cell_angle_beta 97.2880(10)
_cell_angle_gamma 103.6930(10)
_cell_formula_units_Z 2
_cell_length_a 8.7193(2)
_cell_length_b 13.1332(3)
_cell_length_c 13.2791(5)
_cell_measurement_temperature 173(2)
_cell_volume 1297.73(7)
_computing_structure_refinement 'SHELXL-97 (Sheldrick, 1997)'
_computing_structure_solution 'SHELXS-97 (Sheldrick, 1990)'
_diffrn_ambient_temperature 173(2)
_diffrn_measured_fraction_theta_full 0.995
_diffrn_measured_fraction_theta_max 0.995
_diffrn_measurement_device_type 'KappaCCD, Mo, APEX II'
_diffrn_radiation_monochromator graphite
_diffrn_radiation_source 'fine-focus sealed tube'
_diffrn_radiation_type MoK\a
_diffrn_radiation_wavelength 0.71073
_diffrn_reflns_av_R_equivalents 0.0700
_diffrn_reflns_av_sigmaI/netI 0.0758
_diffrn_reflns_limit_h_max 11
_diffrn_reflns_limit_h_min -11
_diffrn_reflns_limit_k_max 17
_diffrn_reflns_limit_k_min -17
_diffrn_reflns_limit_l_max 17
_diffrn_reflns_limit_l_min -17
_diffrn_reflns_number 13017
_diffrn_reflns_theta_full 28.66
_diffrn_reflns_theta_max 28.66
_diffrn_reflns_theta_min 3.04
_exptl_absorpt_coefficient_mu 0.096
_exptl_absorpt_correction_T_max 0.9962
_exptl_absorpt_correction_T_min 0.9792
_exptl_absorpt_correction_type multi-scan
_exptl_absorpt_process_details
;
Denzo (otwinowski, Borek, Majewski & Minor, 2003) 
;
_exptl_crystal_colour colorless
_exptl_crystal_density_diffrn 1.376
_exptl_crystal_density_method 'not measured'
_exptl_crystal_description plate
_exptl_crystal_F_000 564
_exptl_crystal_size_max 0.22
_exptl_crystal_size_mid 0.12
_exptl_crystal_size_min 0.04
_refine_diff_density_max 0.317
_refine_diff_density_min -0.268
_refine_diff_density_rms 0.065
_refine_ls_extinction_method none
_refine_ls_goodness_of_fit_ref 1.062
_refine_ls_hydrogen_treatment mixed
_refine_ls_matrix_type full
_refine_ls_number_parameters 374
_refine_ls_number_reflns 6647
_refine_ls_number_restraints 0
_refine_ls_restrained_S_all 1.062
_refine_ls_R_factor_all 0.1002
_refine_ls_R_factor_gt 0.0586
_refine_ls_shift/su_max 0.000
_refine_ls_shift/su_mean 0.000
_refine_ls_structure_factor_coef Fsqd
_refine_ls_weighting_details 'calc w=1/[\s^2^(Fo^2^)+(0.0536P)^2^+0.5853P] where P=(Fo^2^+2Fc^2^)/3'
_refine_ls_weighting_scheme calc
_refine_ls_wR_factor_gt 0.1308
_refine_ls_wR_factor_ref 0.1503
_reflns_number_gt 4386
_reflns_number_total 6647
_reflns_threshold_expression >2sigma(I)
_cod_data_source_file c5ce02458g2.cif
_cod_data_source_block 4-Diox-S1
_cod_depositor_comments 'Adding full bibliography for 7224320--7224336.cif.'
_cod_original_cell_volume 1297.73(6)
_cod_original_sg_symbol_H-M P-1
_cod_database_code 7224332

loop_
_symmetry_equiv_pos_as_xyz
'x, y, z'
'-x, -y, -z'

loop_
_atom_site_label
_atom_site_type_symbol
_atom_site_fract_x
_atom_site_fract_y
_atom_site_fract_z
_atom_site_U_iso_or_equiv
_atom_site_adp_type
_atom_site_occupancy
_atom_site_symmetry_multiplicity
_atom_site_calc_flag
_atom_site_refinement_flags
O1 O 0.2732(2) -0.17081(14) 0.08721(13) 0.0403(4) Uani 1 1 d .
O2 O 0.20393(17) 0.14641(12) 0.41482(12) 0.0292(3) Uani 1 1 d .
O3 O 0.53121(19) 0.64096(12) 0.33171(13) 0.0344(4) Uani 1 1 d .
O4 O 0.73941(17) 0.31430(11) 0.31683(12) 0.0265(3) Uani 1 1 d .
N1 N 0.2498(2) -0.05036(14) 0.26156(14) 0.0264(4) Uani 1 1 d .
H1N H 0.196(3) -0.009(2) 0.297(2) 0.032 Uiso 1 1 d .
N2 N 0.4537(2) 0.19178(14) 0.37634(14) 0.0246(3) Uani 1 1 d .
H2N H 0.525(3) 0.243(2) 0.369(2) 0.030 Uiso 1 1 d .
N3 N 0.6503(2) 0.49744(14) 0.31179(14) 0.0246(4) Uani 1 1 d .
H3N H 0.638(3) 0.440(2) 0.321(2) 0.029 Uiso 1 1 d .
N4 N 0.7603(2) 0.32172(14) 0.15082(15) 0.0249(4) Uani 1 1 d .
H4N H 0.749(3) 0.276(2) 0.076(2) 0.030 Uiso 1 1 d .
N5 N 0.41221(19) 0.38281(13) 0.36787(13) 0.0219(3) Uani 1 1 d .
C1 C -0.0954(3) -0.11705(19) 0.1645(2) 0.0347(5) Uani 1 1 d .
H1 H -0.0637 -0.0947 0.2438 0.042 Uiso 1 1 calc R
C2 C -0.2536(3) -0.1327(2) 0.1146(2) 0.0440(6) Uani 1 1 d .
H2 H -0.3303 -0.1211 0.1597 0.053 Uiso 1 1 calc R
C3 C -0.3003(3) -0.1650(2) -0.0001(2) 0.0509(7) Uani 1 1 d .
H3 H -0.4097 -0.1771 -0.0346 0.061 Uiso 1 1 calc R
C4 C -0.1889(4) -0.1799(3) -0.0648(2) 0.0569(8) Uani 1 1 d .
H4 H -0.2208 -0.2003 -0.1437 0.068 Uiso 1 1 calc R
C5 C -0.0306(3) -0.1653(2) -0.0158(2) 0.0465(6) Uani 1 1 d .
H5 H 0.0454 -0.1769 -0.0615 0.056 Uiso 1 1 calc R
C6 C 0.0181(3) -0.13379(17) 0.09935(18) 0.0296(4) Uani 1 1 d .
C7 C 0.1903(3) -0.12092(17) 0.14761(17) 0.0279(4) Uani 1 1 d .
C8 C 0.4128(2) -0.01896(16) 0.32291(16) 0.0240(4) Uani 1 1 d .
C9 C 0.4772(3) -0.10465(17) 0.32864(18) 0.0300(4) Uani 1 1 d .
H9 H 0.4097 -0.1850 0.2934 0.036 Uiso 1 1 calc R
C10 C 0.6383(3) -0.07351(19) 0.38521(19) 0.0340(5) Uani 1 1 d .
H10 H 0.6813 -0.1325 0.3884 0.041 Uiso 1 1 calc R
C11 C 0.7375(3) 0.04371(19) 0.43738(18) 0.0334(5) Uani 1 1 d .
H11 H 0.8491 0.0648 0.4745 0.040 Uiso 1 1 calc R
C12 C 0.6734(3) 0.12968(18) 0.43508(17) 0.0297(4) Uani 1 1 d .
H12 H 0.7411 0.2101 0.4719 0.036 Uiso 1 1 calc R
C13 C 0.5112(2) 0.09991(16) 0.37965(16) 0.0233(4) Uani 1 1 d .
C14 C 0.3123(2) 0.21078(16) 0.39591(15) 0.0232(4) Uani 1 1 d .
C15 C 0.2906(2) 0.31856(16) 0.38966(15) 0.0231(4) Uani 1 1 d .
C16 C 0.1477(2) 0.34599(18) 0.40477(17) 0.0290(4) Uani 1 1 d .
H16 H 0.0627 0.2976 0.4191 0.035 Uiso 1 1 calc R
C17 C 0.1336(3) 0.4461(2) 0.39830(18) 0.0319(5) Uani 1 1 d .
H17 H 0.0380 0.4677 0.4085 0.038 Uiso 1 1 calc R
C18 C 0.2585(3) 0.51426(18) 0.37704(16) 0.0285(4) Uani 1 1 d .
H18 H 0.2509 0.5835 0.3730 0.034 Uiso 1 1 calc R
C19 C 0.3961(2) 0.47948(16) 0.36158(16) 0.0232(4) Uani 1 1 d .
C20 C 0.5329(2) 0.54873(16) 0.33391(16) 0.0244(4) Uani 1 1 d .
C21 C 0.7863(2) 0.53249(16) 0.27361(16) 0.0240(4) Uani 1 1 d .
C22 C 0.8721(3) 0.65173(17) 0.31239(18) 0.0295(4) Uani 1 1 d .
H22 H 0.8417 0.7111 0.3690 0.035 Uiso 1 1 calc R
C23 C 1.0006(3) 0.68407(19) 0.2693(2) 0.0353(5) Uani 1 1 d .
H23 H 1.0585 0.7655 0.2968 0.042 Uiso 1 1 calc R
C24 C 1.0455(3) 0.5986(2) 0.1861(2) 0.0358(5) Uani 1 1 d .
H24 H 1.1310 0.6211 0.1542 0.043 Uiso 1 1 calc R
C25 C 0.9651(3) 0.47994(19) 0.14971(18) 0.0309(4) Uani 1 1 d .
H25 H 0.9973 0.4212 0.0938 0.037 Uiso 1 1 calc R
C26 C 0.8381(2) 0.44611(16) 0.19399(16) 0.0245(4) Uani 1 1 d .
C27 C 0.7241(2) 0.26384(16) 0.21230(17) 0.0246(4) Uani 1 1 d .
C28 C 0.6635(3) 0.13051(18) 0.1460(2) 0.0394(5) Uani 1 1 d .
H28A H 0.7405 0.0988 0.1739 0.059 Uiso 1 1 calc R
H28B H 0.6547 0.1061 0.0644 0.059 Uiso 1 1 calc R
H28C H 0.5561 0.1001 0.1566 0.059 Uiso 1 1 calc R
O100 O 0.4918(2) 0.41500(14) 0.03915(15) 0.0437(4) Uani 1 1 d .
C100 C 0.3686(3) 0.4695(2) 0.0421(2) 0.0437(6) Uani 1 1 d .
H10A H 0.3218 0.4753 0.1077 0.052 Uiso 1 1 calc R
H10B H 0.2797 0.4208 -0.0293 0.052 Uiso 1 1 calc R
C101 C 0.5601(3) 0.4092(2) -0.0538(2) 0.0460(6) Uani 1 1 d .
H10C H 0.4743 0.3598 -0.1267 0.055 Uiso 1 1 calc R
H10D H 0.6464 0.3716 -0.0560 0.055 Uiso 1 1 calc R

loop_
_atom_site_aniso_label
_atom_site_aniso_U_11
_atom_site_aniso_U_22
_atom_site_aniso_U_33
_atom_site_aniso_U_23
_atom_site_aniso_U_13
_atom_site_aniso_U_12
O1 0.0419(9) 0.0487(10) 0.0254(8) 0.0069(7) 0.0100(7) 0.0252(8)
O2 0.0319(8) 0.0256(7) 0.0300(8) 0.0115(6) 0.0140(6) 0.0084(6)
O3 0.0439(9) 0.0230(7) 0.0415(9) 0.0168(6) 0.0112(7) 0.0161(7)
O4 0.0317(8) 0.0242(7) 0.0278(7) 0.0136(6) 0.0101(6) 0.0120(6)
N1 0.0262(9) 0.0212(8) 0.0260(9) 0.0059(7) 0.0094(7) 0.0061(7)
N2 0.0265(9) 0.0212(8) 0.0294(9) 0.0137(7) 0.0099(7) 0.0083(7)
N3 0.0304(9) 0.0175(7) 0.0279(9) 0.0119(7) 0.0089(7) 0.0081(7)
N4 0.0297(9) 0.0203(8) 0.0215(8) 0.0064(6) 0.0074(7) 0.0084(7)
N5 0.0249(8) 0.0184(7) 0.0197(8) 0.0058(6) 0.0046(6) 0.0085(6)
C1 0.0359(12) 0.0322(11) 0.0385(12) 0.0178(10) 0.0105(10) 0.0118(9)
C2 0.0343(13) 0.0406(13) 0.0611(17) 0.0268(12) 0.0128(12) 0.0125(10)
C3 0.0375(14) 0.0401(14) 0.0596(18) 0.0137(12) -0.0043(12) 0.0127(11)
C4 0.0526(17) 0.0621(18) 0.0362(14) 0.0054(12) -0.0057(12) 0.0267(14)
C5 0.0475(15) 0.0526(15) 0.0298(12) 0.0075(11) 0.0058(11) 0.0236(12)
C6 0.0321(11) 0.0199(9) 0.0301(11) 0.0066(8) 0.0037(9) 0.0084(8)
C7 0.0350(11) 0.0227(9) 0.0252(10) 0.0101(8) 0.0087(9) 0.0098(8)
C8 0.0284(10) 0.0222(9) 0.0217(9) 0.0103(7) 0.0084(8) 0.0074(8)
C9 0.0418(12) 0.0199(9) 0.0272(10) 0.0103(8) 0.0094(9) 0.0089(9)
C10 0.0463(13) 0.0317(11) 0.0336(11) 0.0191(9) 0.0130(10) 0.0198(10)
C11 0.0342(12) 0.0357(11) 0.0305(11) 0.0142(9) 0.0051(9) 0.0155(10)
C12 0.0320(11) 0.0254(10) 0.0279(10) 0.0104(8) 0.0049(9) 0.0077(8)
C13 0.0293(10) 0.0214(9) 0.0227(9) 0.0117(7) 0.0103(8) 0.0097(8)
C14 0.0265(10) 0.0225(9) 0.0170(9) 0.0063(7) 0.0062(8) 0.0066(8)
C15 0.0240(9) 0.0234(9) 0.0178(9) 0.0060(7) 0.0042(7) 0.0081(8)
C16 0.0265(10) 0.0358(11) 0.0257(10) 0.0133(9) 0.0097(8) 0.0122(9)
C17 0.0289(11) 0.0423(12) 0.0283(11) 0.0137(9) 0.0094(9) 0.0218(10)
C18 0.0351(11) 0.0300(10) 0.0226(10) 0.0101(8) 0.0065(8) 0.0186(9)
C19 0.0259(10) 0.0205(9) 0.0185(9) 0.0053(7) 0.0017(7) 0.0087(7)
C20 0.0306(10) 0.0198(9) 0.0197(9) 0.0061(7) 0.0039(8) 0.0097(8)
C21 0.0273(10) 0.0222(9) 0.0232(9) 0.0123(8) 0.0042(8) 0.0070(8)
C22 0.0356(11) 0.0217(9) 0.0318(11) 0.0137(8) 0.0074(9) 0.0085(8)
C23 0.0343(12) 0.0284(11) 0.0403(12) 0.0189(9) 0.0041(10) 0.0021(9)
C24 0.0325(12) 0.0402(12) 0.0394(12) 0.0254(10) 0.0101(10) 0.0062(10)
C25 0.0295(11) 0.0352(11) 0.0296(11) 0.0161(9) 0.0093(9) 0.0102(9)
C26 0.0265(10) 0.0223(9) 0.0215(9) 0.0095(7) 0.0015(8) 0.0059(8)
C27 0.0211(9) 0.0222(9) 0.0309(10) 0.0118(8) 0.0071(8) 0.0086(7)
C28 0.0517(15) 0.0216(10) 0.0391(12) 0.0095(9) 0.0114(11) 0.0108(10)
O100 0.0503(10) 0.0423(9) 0.0440(10) 0.0258(8) 0.0078(8) 0.0159(8)
C100 0.0350(13) 0.0544(15) 0.0412(14) 0.0242(12) 0.0071(11) 0.0111(11)
C101 0.0605(17) 0.0457(14) 0.0393(13) 0.0193(11) 0.0139(12) 0.0301(13)

loop_
_atom_type_symbol
_atom_type_description
_atom_type_scat_dispersion_real
_atom_type_scat_dispersion_imag
_atom_type_scat_source
C C 0.0033 0.0016 'International Tables Vol C Tables 4.2.6.8 and 6.1.1.4'
H H 0.0000 0.0000 'International Tables Vol C Tables 4.2.6.8 and 6.1.1.4'
N N 0.0061 0.0033 'International Tables Vol C Tables 4.2.6.8 and 6.1.1.4'
O O 0.0106 0.0060 'International Tables Vol C Tables 4.2.6.8 and 6.1.1.4'

loop_
_geom_angle_atom_site_label_1
_geom_angle_atom_site_label_2
_geom_angle_atom_site_label_3
_geom_angle
_geom_angle_site_symmetry_1
_geom_angle_site_symmetry_3
C7 N1 C8 124.69(17) . .
C7 N1 H1N 119.0(16) . .
C8 N1 H1N 114.7(16) . .
C14 N2 C13 127.54(17) . .
C14 N2 H2N 119.1(15) . .
C13 N2 H2N 112.9(15) . .
C20 N3 C21 127.54(17) . .
C20 N3 H3N 114.2(17) . .
C21 N3 H3N 118.3(17) . .
C27 N4 C26 127.19(17) . .
C27 N4 H4N 115.9(15) . .
C26 N4 H4N 116.1(15) . .
C15 N5 C19 118.09(16) . .
C2 C1 C6 120.5(2) . .
C2 C1 H1 119.7 . .
C6 C1 H1 119.7 . .
C3 C2 C1 120.1(2) . .
C3 C2 H2 120.0 . .
C1 C2 H2 120.0 . .
C4 C3 C2 120.0(2) . .
C4 C3 H3 120.0 . .
C2 C3 H3 120.0 . .
C3 C4 C5 120.2(3) . .
C3 C4 H4 119.9 . .
C5 C4 H4 119.9 . .
C4 C5 C6 120.5(2) . .
C4 C5 H5 119.8 . .
C6 C5 H5 119.8 . .
C5 C6 C1 118.7(2) . .
C5 C6 C7 118.2(2) . .
C1 C6 C7 123.12(19) . .
O1 C7 N1 122.13(19) . .
O1 C7 C6 122.38(18) . .
N1 C7 C6 115.49(17) . .
C9 C8 C13 119.26(19) . .
C9 C8 N1 121.01(17) . .
C13 C8 N1 119.72(17) . .
C10 C9 C8 120.49(19) . .
C10 C9 H9 119.8 . .
C8 C9 H9 119.8 . .
C9 C10 C11 120.13(19) . .
C9 C10 H10 119.9 . .
C11 C10 H10 119.9 . .
C12 C11 C10 119.7(2) . .
C12 C11 H11 120.1 . .
C10 C11 H11 120.1 . .
C11 C12 C13 120.79(19) . .
C11 C12 H12 119.6 . .
C13 C12 H12 119.6 . .
C12 C13 C8 119.51(17) . .
C12 C13 N2 118.23(17) . .
C8 C13 N2 122.14(18) . .
O2 C14 N2 125.27(18) . .
O2 C14 C15 120.37(17) . .
N2 C14 C15 114.34(16) . .
N5 C15 C16 123.22(18) . .
N5 C15 C14 116.76(16) . .
C16 C15 C14 120.01(18) . .
C17 C16 C15 117.84(19) . .
C17 C16 H16 121.1 . .
C15 C16 H16 121.1 . .
C18 C17 C16 119.83(18) . .
C18 C17 H17 120.1 . .
C16 C17 H17 120.1 . .
C17 C18 C19 118.51(18) . .
C17 C18 H18 120.7 . .
C19 C18 H18 120.7 . .
N5 C19 C18 122.51(19) . .
N5 C19 C20 117.12(16) . .
C18 C19 C20 120.36(17) . .
O3 C20 N3 126.0(2) . .
O3 C20 C19 121.19(17) . .
N3 C20 C19 112.78(16) . .
C22 C21 N3 121.73(17) . .
C22 C21 C26 118.74(18) . .
N3 C21 C26 119.53(17) . .
C23 C22 C21 120.65(19) . .
C23 C22 H22 119.7 . .
C21 C22 H22 119.7 . .
C22 C23 C24 120.4(2) . .
C22 C23 H23 119.8 . .
C24 C23 H23 119.8 . .
C23 C24 C25 119.6(2) . .
C23 C24 H24 120.2 . .
C25 C24 H24 120.2 . .
C26 C25 C24 120.69(19) . .
C26 C25 H25 119.7 . .
C24 C25 H25 119.7 . .
C25 C26 C21 119.83(18) . .
C25 C26 N4 117.13(17) . .
C21 C26 N4 122.97(18) . .
O4 C27 N4 123.45(17) . .
O4 C27 C28 120.58(18) . .
N4 C27 C28 115.97(18) . .
C27 C28 H28A 109.5 . .
C27 C28 H28B 109.5 . .
H28A C28 H28B 109.5 . .
C27 C28 H28C 109.5 . .
H28A C28 H28C 109.5 . .
H28B C28 H28C 109.5 . .
C101 O100 C100 109.19(18) . .
O100 C100 C101 109.8(2) . 2_665
O100 C100 H10A 109.7 . .
C101 C100 H10A 109.7 2_665 .
O100 C100 H10B 109.7 . .
C101 C100 H10B 109.7 2_665 .
H10A C100 H10B 108.2 . .
O100 C101 C100 110.82(19) . 2_665
O100 C101 H10C 109.5 . .
C100 C101 H10C 109.5 2_665 .
O100 C101 H10D 109.5 . .
C100 C101 H10D 109.5 2_665 .
H10C C101 H10D 108.1 . .

loop_
_geom_bond_atom_site_label_1
_geom_bond_atom_site_label_2
_geom_bond_distance
_geom_bond_site_symmetry_2
O1 C7 1.235(2) .
O2 C14 1.237(2) .
O3 C20 1.227(2) .
O4 C27 1.236(2) .
N1 C7 1.349(3) .
N1 C8 1.415(3) .
N1 H1N 0.84(2) .
N2 C14 1.350(2) .
N2 C13 1.426(2) .
N2 H2N 0.85(2) .
N3 C20 1.351(2) .
N3 C21 1.401(3) .
N3 H3N 0.80(2) .
N4 C27 1.347(3) .
N4 C26 1.432(2) .
N4 H4N 0.89(2) .
N5 C15 1.334(2) .
N5 C19 1.345(2) .
C1 C2 1.380(3) .
C1 C6 1.391(3) .
C1 H1 0.9500 .
C2 C3 1.374(4) .
C2 H2 0.9500 .
C3 C4 1.372(4) .
C3 H3 0.9500 .
C4 C5 1.382(4) .
C4 H4 0.9500 .
C5 C6 1.383(3) .
C5 H5 0.9500 .
C6 C7 1.497(3) .
C8 C9 1.395(3) .
C8 C13 1.400(3) .
C9 C10 1.382(3) .
C9 H9 0.9500 .
C10 C11 1.387(3) .
C10 H10 0.9500 .
C11 C12 1.383(3) .
C11 H11 0.9500 .
C12 C13 1.389(3) .
C12 H12 0.9500 .
C14 C15 1.506(3) .
C15 C16 1.391(3) .
C16 C17 1.386(3) .
C16 H16 0.9500 .
C17 C18 1.376(3) .
C17 H17 0.9500 .
C18 C19 1.391(3) .
C18 H18 0.9500 .
C19 C20 1.504(3) .
C21 C22 1.397(3) .
C21 C26 1.404(3) .
C22 C23 1.380(3) .
C22 H22 0.9500 .
C23 C24 1.384(3) .
C23 H23 0.9500 .
C24 C25 1.386(3) .
C24 H24 0.9500 .
C25 C26 1.385(3) .
C25 H25 0.9500 .
C27 C28 1.509(3) .
C28 H28A 0.9800 .
C28 H28B 0.9800 .
C28 H28C 0.9800 .
O100 C101 1.419(3) .
O100 C100 1.422(3) .
C100 C101 1.499(4) 2_665
C100 H10A 0.9900 .
C100 H10B 0.9900 .
C101 C100 1.499(4) 2_665
C101 H10C 0.9900 .
C101 H10D 0.9900 .

loop_
_geom_hbond_atom_site_label_D
_geom_hbond_atom_site_label_H
_geom_hbond_atom_site_label_A
_geom_hbond_distance_DH
_geom_hbond_distance_HA
_geom_hbond_distance_DA
_geom_hbond_angle_DHA
_geom_hbond_site_symmetry_A
N1 H1N O2 0.84(2) 1.96(2) 2.699(2) 146(2) .
N2 H2N O4 0.85(2) 2.21(2) 3.014(2) 157(2) .
N2 H2N N5 0.85(2) 2.28(2) 2.663(2) 107.6(18) .
N3 H3N O4 0.80(2) 2.03(2) 2.720(2) 143(2) .
N3 H3N N5 0.80(2) 2.19(2) 2.642(2) 116(2) .
N4 H4N O1 0.89(2) 1.98(2) 2.875(2) 177(2) 2_655

loop_
_geom_torsion_atom_site_label_1
_geom_torsion_atom_site_label_2
_geom_torsion_atom_site_label_3
_geom_torsion_atom_site_label_4
_geom_torsion
_geom_torsion_site_symmetry_4
C6 C1 C2 C3 0.0(3) .
C1 C2 C3 C4 -1.1(4) .
C2 C3 C4 C5 1.6(4) .
C3 C4 C5 C6 -1.0(4) .
C4 C5 C6 C1 -0.1(4) .
C4 C5 C6 C7 179.1(2) .
C2 C1 C6 C5 0.6(3) .
C2 C1 C6 C7 -178.6(2) .
C8 N1 C7 O1 4.6(3) .
C8 N1 C7 C6 -174.95(17) .
C5 C6 C7 O1 -23.3(3) .
C1 C6 C7 O1 155.9(2) .
C5 C6 C7 N1 156.2(2) .
C1 C6 C7 N1 -24.6(3) .
C7 N1 C8 C9 -62.9(3) .
C7 N1 C8 C13 117.7(2) .
C13 C8 C9 C10 -2.9(3) .
N1 C8 C9 C10 177.59(18) .
C8 C9 C10 C11 0.3(3) .
C9 C10 C11 C12 1.7(3) .
C10 C11 C12 C13 -1.0(3) .
C11 C12 C13 C8 -1.7(3) .
C11 C12 C13 N2 -177.61(19) .
C9 C8 C13 C12 3.6(3) .
N1 C8 C13 C12 -176.92(17) .
C9 C8 C13 N2 179.36(18) .
N1 C8 C13 N2 -1.2(3) .
C14 N2 C13 C12 -135.5(2) .
C14 N2 C13 C8 48.7(3) .
C13 N2 C14 O2 -3.8(3) .
C13 N2 C14 C15 177.97(17) .
C19 N5 C15 C16 0.8(3) .
C19 N5 C15 C14 179.88(16) .
O2 C14 C15 N5 -179.38(17) .
N2 C14 C15 N5 -1.1(2) .
O2 C14 C15 C16 -0.2(3) .
N2 C14 C15 C16 178.05(17) .
N5 C15 C16 C17 -1.0(3) .
C14 C15 C16 C17 179.97(18) .
C15 C16 C17 C18 0.3(3) .
C16 C17 C18 C19 0.5(3) .
C15 N5 C19 C18 0.1(3) .
C15 N5 C19 C20 -178.46(16) .
C17 C18 C19 N5 -0.7(3) .
C17 C18 C19 C20 177.77(18) .
C21 N3 C20 O3 -5.3(3) .
C21 N3 C20 C19 173.94(17) .
N5 C19 C20 O3 -176.65(17) .
C18 C19 C20 O3 4.8(3) .
N5 C19 C20 N3 4.0(2) .
C18 C19 C20 N3 -174.56(17) .
C20 N3 C21 C22 37.7(3) .
C20 N3 C21 C26 -142.1(2) .
N3 C21 C22 C23 -176.76(19) .
C26 C21 C22 C23 3.0(3) .
C21 C22 C23 C24 0.5(3) .
C22 C23 C24 C25 -2.7(3) .
C23 C24 C25 C26 1.3(3) .
C24 C25 C26 C21 2.3(3) .
C24 C25 C26 N4 179.33(19) .
C22 C21 C26 C25 -4.4(3) .
N3 C21 C26 C25 175.42(18) .
C22 C21 C26 N4 178.73(18) .
N3 C21 C26 N4 -1.5(3) .
C27 N4 C26 C25 132.7(2) .
C27 N4 C26 C21 -50.3(3) .
C26 N4 C27 O4 7.7(3) .
C26 N4 C27 C28 -171.72(19) .
C101 O100 C100 C101 -58.3(3) 2_665
C100 O100 C101 C100 58.9(3) 2_665
